data_4037640
loop_
_publ_author_name
'Liu, Yi-Wen'
'Mao, Zhuo-Ya'
'Nie, Xiao-Di'
'Si, Chang-Mei'
'Wei, Bang-Guo'
'Lin, Guo-Qiang'

_publ_section_title
;
 Approach to Tertiary-Type \b-Hydroxyl Carboxamides Through
 Sc(OTf)<sub>3</sub>-Catalyzed Addition of Ynamides and Ketones.
;
_journal_name_full 'The Journal of organic chemistry'
_journal_paper_doi 10.1021/acs.joc.9b02854
_journal_year 2019
_chemical_absolute_configuration ad
_chemical_formula_sum 'C17 H22 N O4'
_chemical_formula_weight 304.35
_space_group_crystal_system monoclinic
_space_group_IT_number 4
_space_group_name_Hall 'P 2yb'
_space_group_name_H-M_alt 'P 1 21 1'
_atom_sites_solution_hydrogens mixed
_cell_angle_alpha 90
_cell_angle_beta 102.392(3)
_cell_angle_gamma 90
_cell_formula_units_Z 2
_cell_length_a 9.7668(9)
_cell_length_b 6.5552(5)
_cell_length_c 13.0878(12)
_cell_measurement_reflns_used 2126
_cell_measurement_temperature 151.(2)
_cell_measurement_theta_max 24.6023
_cell_measurement_theta_min 2.3742
_cell_volume 818.40(12)
_computing_cell_refinement 'SAINT V8.38A (Bruker AXS Inc., 2017)'
_computing_data_reduction 'SAINT V8.38A (Bruker AXS Inc., 2017)'
_computing_molecular_graphics 'shelXle (C.B. Huebschle, rev 924)'
_computing_structure_refinement 'SHELXL-2018/3 (Sheldrick, 2018)'
_computing_structure_solution 'SHELXT 2014/5 (Sheldrick, 2014)'
_diffrn_ambient_temperature 151.(2)
_diffrn_detector_area_resol_mean 7.3910
_diffrn_measured_fraction_theta_full 0.994
_diffrn_measured_fraction_theta_max 0.994
_diffrn_measurement_device_type 'd8 venture'
_diffrn_radiation_type 'mo k\a'
_diffrn_radiation_wavelength 0.71073
_diffrn_reflns_av_R_equivalents 0.0315
_diffrn_reflns_av_unetI/netI 0.0477
_diffrn_reflns_limit_h_max 11
_diffrn_reflns_limit_h_min -11
_diffrn_reflns_limit_k_max 7
_diffrn_reflns_limit_k_min -7
_diffrn_reflns_limit_l_max 15
_diffrn_reflns_limit_l_min -15
_diffrn_reflns_number 4999
_diffrn_reflns_theta_full 24.70
_diffrn_reflns_theta_max 24.70
_diffrn_reflns_theta_min 2.13
_exptl_absorpt_coefficient_mu 0.088
_exptl_absorpt_correction_T_max 1.00
_exptl_absorpt_correction_T_min 0.92
_exptl_absorpt_correction_type multi-scan
_exptl_absorpt_process_details
;
SADABS-2016/2 - Bruker AXS area detector scaling and absorption correction
;
_exptl_crystal_colour 'clear light colourless'
_exptl_crystal_density_diffrn 1.235
_exptl_crystal_density_method 'not measured'
_exptl_crystal_description block
_exptl_crystal_F_000 326
_exptl_crystal_size_max 0.120
_exptl_crystal_size_mid 0.100
_exptl_crystal_size_min 0.030
_refine_diff_density_max 0.133
_refine_diff_density_min -0.186
_refine_ls_abs_structure_details
;

Flack x determined using 879 quotients [(I+)-(I-)]/[(I+)+(I-)]
(Parsons, Flack and Wagner, Acta Cryst. B69 (2013) 249-259).
;
_refine_ls_abs_structure_Flack -0.7(8)
_refine_ls_extinction_method none
_refine_ls_goodness_of_fit_ref 1.061
_refine_ls_hydrogen_treatment mixed
_refine_ls_matrix_type full
_refine_ls_number_parameters 207
_refine_ls_number_reflns 2637
_refine_ls_number_restraints 1
_refine_ls_restrained_S_all 1.061
_refine_ls_R_factor_all 0.0444
_refine_ls_R_factor_gt 0.0367
_refine_ls_shift/su_max 0.000
_refine_ls_shift/su_mean 0.000
_refine_ls_structure_factor_coef Fsqd
_refine_ls_weighting_details 'w=1/[\s^2^(Fo^2^)+(0.0382P)^2^+0.0089P] where P=(Fo^2^+2Fc^2^)/3'
_refine_ls_weighting_scheme calc
_refine_ls_wR_factor_gt 0.0801
_refine_ls_wR_factor_ref 0.0848
_reflns_number_gt 2318
_reflns_number_total 2637
_reflns_threshold_expression 'I > 2\s(I)'
_cod_data_source_file jo9b02854_si_003.cif
_cod_data_source_block 20190709LYW5129
_cod_depositor_comments
;
The following automatic conversions were performed:

data item '_exptl_absorpt_correction_type' value 'Multi-Scan' was
changed to 'multi-scan' in accordance with the
/home/data/users/saulius/crontab/automatic-downloads/rss-feeds/ACS/lib/dictionaries/cif_core.dic
dictionary named 'cif_core.dic' version 2.4.2 last updated on
2011-04-26.

Automatic conversion script
Id: cif_fix_values 7556 2019-12-06 15:28:31Z antanas 
;
_cod_database_code 4037640

loop_
_space_group_symop_operation_xyz
'x, y, z'
'-x, y+1/2, -z'

loop_
_atom_site_type_symbol
_atom_site_label
_atom_site_fract_x
_atom_site_fract_y
_atom_site_fract_z
_atom_site_U_iso_or_equiv
_atom_site_adp_type
_atom_site_calc_flag
_atom_site_refinement_flags_adp
_atom_site_refinement_flags_posn
_atom_site_occupancy
O O1 0.4474(2) 0.1759(3) 0.89948(17) 0.0356(5) Uani d . . 1
O O2 0.63350(19) 0.3723(3) 0.89777(17) 0.0378(5) Uani d . . 1
O O3 0.2398(2) 0.7320(3) 0.82924(17) 0.0339(5) Uani d . . 1
O O4 -0.0332(2) 0.5902(3) 0.78203(18) 0.0336(5) Uani d . . 1
H H23 0.029(4) 0.692(6) 0.794(3) 0.058(12) Uiso d . . 1
N N1 0.4244(2) 0.5194(3) 0.85092(19) 0.0258(6) Uani d . . 1
C C1 0.6045(4) 0.9087(5) 0.7058(3) 0.0544(10) Uani d . . 1
H H19 0.702704 0.872472 0.733867 0.082 Uiso calc U R 1
H H20 0.579283 1.026829 0.743803 0.082 Uiso calc U R 1
H H1 0.59171 0.942561 0.63139 0.082 Uiso calc U R 1
C C2 0.5102(3) 0.7275(5) 0.7187(3) 0.0356(7) Uani d . . 1
H H18 0.411198 0.769404 0.688964 0.043 Uiso calc U R 1
C C3 0.5216(3) 0.6828(4) 0.8354(3) 0.0337(7) Uani d . . 1
H H17 0.502594 0.809491 0.872613 0.04 Uiso calc U R 1
C C4 0.2800(3) 0.5574(4) 0.8327(2) 0.0261(6) Uani d . . 1
C C5 0.1814(3) 0.3765(4) 0.8055(2) 0.0237(6) Uani d . . 1
H H6 0.225986 0.257411 0.847605 0.028 Uiso calc U R 1
C C6 0.1778(3) 0.3296(4) 0.6905(2) 0.0266(7) Uani d . . 1
C C7 0.2158(3) 0.1357(4) 0.6625(2) 0.0327(7) Uani d . . 1
H H8 0.242154 0.033834 0.714636 0.039 Uiso calc U R 1
C C8 0.2153(3) 0.0912(5) 0.5587(3) 0.0405(8) Uani d . . 1
H H9 0.2417 -0.041078 0.540327 0.049 Uiso calc U R 1
C C9 0.1770(3) 0.2365(6) 0.4823(3) 0.0436(9) Uani d . . 1
H H2 0.176131 0.204668 0.411341 0.052 Uiso calc U R 1
C C10 0.5414(3) 0.5437(5) 0.6566(3) 0.0384(8) Uani d . . 1
H H3 0.525648 0.579589 0.582305 0.058 Uiso calc U R 1
H H21 0.479443 0.430723 0.665779 0.058 Uiso calc U R 1
H H22 0.639281 0.502311 0.681705 0.058 Uiso calc U R 1
C C11 0.4946(3) 0.3389(5) 0.8839(2) 0.0299(7) Uani d . . 1
C C12 0.6606(3) 0.5882(5) 0.8911(3) 0.0408(8) Uani d . . 1
H H5 0.734026 0.612332 0.850732 0.049 Uiso calc U R 1
H H4 0.692068 0.647491 0.961803 0.049 Uiso calc U R 1
C C13 0.1412(3) 0.4775(5) 0.6129(2) 0.0343(7) Uani d . . 1
H H10 0.117141 0.611177 0.63087 0.041 Uiso calc U R 1
C C14 0.1398(3) 0.4298(6) 0.5093(3) 0.0425(8) Uani d . . 1
H H7 0.113038 0.530506 0.456569 0.051 Uiso calc U R 1
C C15 0.0364(3) 0.4129(4) 0.8334(2) 0.0256(6) Uani d . . 1
C C16 -0.0601(3) 0.2350(5) 0.7952(3) 0.0343(7) Uani d . . 1
H H11 -0.148165 0.252247 0.818751 0.051 Uiso calc U R 1
H H13 -0.014944 0.107542 0.823649 0.051 Uiso calc U R 1
H H12 -0.079721 0.230042 0.718629 0.051 Uiso calc U R 1
C C17 0.0573(3) 0.4387(4) 0.9512(2) 0.0296(7) Uani d . . 1
H H15 0.116642 0.558029 0.973594 0.044 Uiso calc U R 1
H H14 0.102588 0.316608 0.986353 0.044 Uiso calc U R 1
H H16 -0.033906 0.458166 0.969714 0.044 Uiso calc U R 1

loop_
_atom_site_aniso_label
_atom_site_aniso_U_11
_atom_site_aniso_U_22
_atom_site_aniso_U_33
_atom_site_aniso_U_12
_atom_site_aniso_U_13
_atom_site_aniso_U_23
O1 0.0304(12) 0.0356(13) 0.0413(14) 0.0079(10) 0.0085(10) 0.0067(10)
O2 0.0195(10) 0.0505(14) 0.0420(13) 0.0030(9) 0.0033(9) -0.0041(11)
O3 0.0286(10) 0.0254(11) 0.0504(15) 0.0020(9) 0.0149(10) 0.0017(10)
O4 0.0228(11) 0.0372(13) 0.0416(13) 0.0084(10) 0.0085(10) 0.0119(11)
N1 0.0189(12) 0.0295(13) 0.0307(14) -0.0012(10) 0.0093(10) -0.0048(11)
C1 0.055(2) 0.0371(19) 0.083(3) -0.0087(17) 0.041(2) -0.007(2)
C2 0.0288(15) 0.0325(16) 0.049(2) -0.0013(13) 0.0174(14) -0.0008(16)
C3 0.0245(15) 0.0326(17) 0.047(2) -0.0061(12) 0.0134(14) -0.0131(15)
C4 0.0231(15) 0.0309(17) 0.0263(15) 0.0003(12) 0.0100(12) 0.0000(13)
C5 0.0190(13) 0.0269(15) 0.0255(16) 0.0019(11) 0.0054(11) 0.0042(13)
C6 0.0160(13) 0.0349(16) 0.0291(17) -0.0016(11) 0.0052(12) -0.0011(13)
C7 0.0281(16) 0.0366(17) 0.0342(18) -0.0029(13) 0.0084(14) -0.0013(15)
C8 0.0383(19) 0.049(2) 0.0372(19) -0.0058(15) 0.0154(16) -0.0120(17)
C9 0.0262(17) 0.077(2) 0.0301(18) -0.0057(17) 0.0104(14) -0.0099(19)
C10 0.0371(17) 0.0414(19) 0.0403(19) -0.0050(14) 0.0165(15) -0.0043(16)
C11 0.0203(14) 0.0404(18) 0.0294(17) 0.0056(13) 0.0060(12) -0.0042(14)
C12 0.0237(16) 0.056(2) 0.044(2) -0.0070(14) 0.0090(14) -0.0137(17)
C13 0.0278(15) 0.0452(18) 0.0311(18) 0.0068(13) 0.0091(13) 0.0069(15)
C14 0.0311(17) 0.065(2) 0.0314(18) 0.0056(15) 0.0075(14) 0.0113(18)
C15 0.0193(13) 0.0270(15) 0.0308(16) 0.0021(11) 0.0062(12) 0.0037(13)
C16 0.0246(15) 0.0392(17) 0.041(2) -0.0040(13) 0.0113(13) -0.0045(16)
C17 0.0247(15) 0.0316(16) 0.0345(17) 0.0043(12) 0.0106(13) 0.0033(14)

loop_
_atom_type_symbol
_atom_type_description
_atom_type_scat_dispersion_real
_atom_type_scat_dispersion_imag
_atom_type_scat_source
C C 0.0033 0.0016 'International Tables Vol C Tables 4.2.6.8 and 6.1.1.4'
H H 0.0000 0.0000 'International Tables Vol C Tables 4.2.6.8 and 6.1.1.4'
N N 0.0061 0.0033 'International Tables Vol C Tables 4.2.6.8 and 6.1.1.4'
O O 0.0106 0.0060 'International Tables Vol C Tables 4.2.6.8 and 6.1.1.4'

loop_
_geom_angle_atom_site_label_1
_geom_angle_atom_site_label_2
_geom_angle_atom_site_label_3
_geom_angle
C11 O2 C12 110.1(2)
C15 O4 H23 107.(2)
C11 N1 C4 128.0(2)
C11 N1 C3 111.8(2)
C4 N1 C3 120.1(2)
C2 C1 H19 109.5
C2 C1 H20 109.5
H19 C1 H20 109.5
C2 C1 H1 109.5
H19 C1 H1 109.5
H20 C1 H1 109.5
C10 C2 C1 111.1(3)
C10 C2 C3 113.6(3)
C1 C2 C3 109.9(3)
C10 C2 H18 107.3
C1 C2 H18 107.3
C3 C2 H18 107.3
N1 C3 C12 99.9(3)
N1 C3 C2 111.3(2)
C12 C3 C2 114.8(2)
N1 C3 H17 110.1
C12 C3 H17 110.1
C2 C3 H17 110.1
O3 C4 N1 118.8(2)
O3 C4 C5 123.1(2)
N1 C4 C5 117.7(2)
C4 C5 C6 105.5(2)
C4 C5 C15 112.8(2)
C6 C5 C15 115.6(2)
C4 C5 H6 107.5
C6 C5 H6 107.5
C15 C5 H6 107.5
C13 C6 C7 118.9(3)
C13 C6 C5 121.7(3)
C7 C6 C5 119.4(3)
C8 C7 C6 120.2(3)
C8 C7 H8 119.9
C6 C7 H8 119.9
C9 C8 C7 120.6(3)
C9 C8 H9 119.7
C7 C8 H9 119.7
C8 C9 C14 119.6(3)
C8 C9 H2 120.2
C14 C9 H2 120.2
C2 C10 H3 109.5
C2 C10 H21 109.5
H3 C10 H21 109.5
C2 C10 H22 109.5
H3 C10 H22 109.5
H21 C10 H22 109.5
O1 C11 O2 122.3(3)
O1 C11 N1 129.1(2)
O2 C11 N1 108.6(3)
O2 C12 C3 105.7(2)
O2 C12 H5 110.6
C3 C12 H5 110.6
O2 C12 H4 110.6
C3 C12 H4 110.6
H5 C12 H4 108.7
C14 C13 C6 120.2(3)
C14 C13 H10 119.9
C6 C13 H10 119.9
C9 C14 C13 120.5(3)
C9 C14 H7 119.8
C13 C14 H7 119.8
O4 C15 C16 105.7(2)
O4 C15 C17 109.3(2)
C16 C15 C17 111.0(2)
O4 C15 C5 112.2(2)
C16 C15 C5 109.8(2)
C17 C15 C5 108.9(2)
C15 C16 H11 109.5
C15 C16 H13 109.5
H11 C16 H13 109.5
C15 C16 H12 109.5
H11 C16 H12 109.5
H13 C16 H12 109.5
C15 C17 H15 109.5
C15 C17 H14 109.5
H15 C17 H14 109.5
C15 C17 H16 109.5
H15 C17 H16 109.5
H14 C17 H16 109.5

loop_
_geom_bond_atom_site_label_1
_geom_bond_atom_site_label_2
_geom_bond_distance
O1 C11 1.198(4)
O2 C11 1.348(3)
O2 C12 1.446(4)
O3 C4 1.208(3)
O4 C15 1.438(3)
O4 H23 0.89(4)
N1 C11 1.389(4)
N1 C4 1.401(3)
N1 C3 1.474(4)
C1 C2 1.535(4)
C1 H19 0.98
C1 H20 0.98
C1 H1 0.98
C2 C10 1.521(4)
C2 C3 1.536(5)
C2 H18 1.0
C3 C12 1.528(4)
C3 H17 1.0
C4 C5 1.520(4)
C5 C6 1.529(4)
C5 C15 1.555(4)
C5 H6 1.0
C6 C13 1.394(4)
C6 C7 1.395(4)
C7 C8 1.389(4)
C7 H8 0.95
C8 C9 1.374(5)
C8 H9 0.95
C9 C14 1.385(5)
C9 H2 0.95
C10 H3 0.98
C10 H21 0.98
C10 H22 0.98
C12 H5 0.99
C12 H4 0.99
C13 C14 1.388(5)
C13 H10 0.95
C14 H7 0.95
C15 C16 1.516(4)
C15 C17 1.522(4)
C16 H11 0.98
C16 H13 0.98
C16 H12 0.98
C17 H15 0.98
C17 H14 0.98
C17 H16 0.98

loop_
_geom_torsion_atom_site_label_1
_geom_torsion_atom_site_label_2
_geom_torsion_atom_site_label_3
_geom_torsion_atom_site_label_4
_geom_torsion
C11 N1 C3 C12 -14.1(3)
C4 N1 C3 C12 165.8(3)
C11 N1 C3 C2 107.6(3)
C4 N1 C3 C2 -72.5(3)
C10 C2 C3 N1 -59.1(3)
C1 C2 C3 N1 175.8(2)
C10 C2 C3 C12 53.5(3)
C1 C2 C3 C12 -71.6(3)
C11 N1 C4 O3 162.1(3)
C3 N1 C4 O3 -17.7(4)
C11 N1 C4 C5 -25.0(4)
C3 N1 C4 C5 155.2(3)
O3 C4 C5 C6 94.9(3)
N1 C4 C5 C6 -77.6(3)
O3 C4 C5 C15 -32.2(4)
N1 C4 C5 C15 155.3(2)
C4 C5 C6 C13 -55.8(3)
C15 C5 C6 C13 69.7(3)
C4 C5 C6 C7 122.4(3)
C15 C5 C6 C7 -112.2(3)
C13 C6 C7 C8 -0.8(4)
C5 C6 C7 C8 -179.0(2)
C6 C7 C8 C9 -0.2(4)
C7 C8 C9 C14 0.6(5)
C12 O2 C11 O1 -170.0(3)
C12 O2 C11 N1 9.7(3)
C4 N1 C11 O1 3.5(5)
C3 N1 C11 O1 -176.7(3)
C4 N1 C11 O2 -176.2(3)
C3 N1 C11 O2 3.6(3)
C11 O2 C12 C3 -18.6(4)
N1 C3 C12 O2 18.8(3)
C2 C3 C12 O2 -100.4(3)
C7 C6 C13 C14 1.5(4)
C5 C6 C13 C14 179.6(3)
C8 C9 C14 C13 0.1(5)
C6 C13 C14 C9 -1.2(4)
C4 C5 C15 O4 57.8(3)
C6 C5 C15 O4 -63.8(3)
C4 C5 C15 C16 174.9(2)
C6 C5 C15 C16 53.4(3)
C4 C5 C15 C17 -63.4(3)
C6 C5 C15 C17 175.1(2)
